data_2012267
loop_
_publ_author_name
'Lynch, Daniel E.'

_publ_section_title
;
 2-Amino-5-methyl-1,3,4-thiadiazole and
 2-amino-5-ethyl-1,3,4-thiadiazole
;
_journal_issue 10
_journal_name_full 'Acta Crystallographica Section C'
_journal_page_first 1201
_journal_page_last 1203
_journal_paper_doi 10.1107/S0108270101011817
_journal_volume 57
_journal_year 2001
_chemical_formula_moiety 'C3 H5 N3 S'
_chemical_formula_sum 'C3 H5 N3 S'
_chemical_formula_weight 115.16
_chemical_melting_point 498.0(10)
_chemical_name_systematic
;
2-amino-5-methyl-1,3,4-thiadiazole
;
_space_group_IT_number 14
_symmetry_cell_setting monoclinic
_symmetry_space_group_name_Hall '-P 2yn'
_symmetry_space_group_name_H-M 'P 1 21/n 1'
_audit_creation_method SHELXL97
_cell_angle_alpha 90
_cell_angle_beta 109.36(3)
_cell_angle_gamma 90
_cell_formula_units_Z 4
_cell_length_a 8.5116(17)
_cell_length_b 6.5690(13)
_cell_length_c 10.243(2)
_cell_measurement_reflns_used 9981
_cell_measurement_temperature 150(2)
_cell_measurement_theta_max 30.51
_cell_measurement_theta_min 2.91
_cell_volume 540.3(2)
_computing_cell_refinement 'DENZO and COLLECT'
_computing_data_collection 'DENZO (Otwinowski & Minor, 1997) and COLLECT (Nonius, 1998)'
_computing_data_reduction 'DENZO and COLLECT'
_computing_molecular_graphics 'PLUTON94 (Spek, 1994) and PLATON97 (Spek, 1997)'
_computing_publication_material SHELXL97
_computing_structure_refinement 'SHELXL97 (Sheldrick, 1997)'
_computing_structure_solution 'SHELXS97 (Sheldrick, 1997)'
_diffrn_ambient_temperature 150(2)
_diffrn_detector_area_resol_mean 9.091
_diffrn_measured_fraction_theta_full 1.00
_diffrn_measured_fraction_theta_max 1.00
_diffrn_measurement_device_type 'Nonius KappaCCD area-detector'
_diffrn_measurement_method '\f and \w scans'
_diffrn_radiation_monochromator graphite
_diffrn_radiation_source 'Enraf Nonius FR591 rotating anode'
_diffrn_radiation_type MoK\a
_diffrn_radiation_wavelength .71073
_diffrn_reflns_av_R_equivalents .055
_diffrn_reflns_av_sigmaI/netI .036
_diffrn_reflns_limit_h_max 11
_diffrn_reflns_limit_h_min -11
_diffrn_reflns_limit_k_max 8
_diffrn_reflns_limit_k_min -7
_diffrn_reflns_limit_l_max 12
_diffrn_reflns_limit_l_min -13
_diffrn_reflns_number 7274
_diffrn_reflns_theta_full 27.48
_diffrn_reflns_theta_max 27.48
_diffrn_reflns_theta_min 3.75
_diffrn_standards_decay_% 0
_diffrn_standards_number 0
_exptl_absorpt_coefficient_mu .465
_exptl_absorpt_correction_T_max .955
_exptl_absorpt_correction_T_min .893
_exptl_absorpt_correction_type multi-scan
_exptl_absorpt_process_details '(SORTAV; Blessing, 1995)'
_exptl_crystal_colour colourless
_exptl_crystal_density_diffrn 1.416
_exptl_crystal_density_method 'not measured'
_exptl_crystal_description block
_exptl_crystal_F_000 240
_exptl_crystal_size_max .25
_exptl_crystal_size_mid .15
_exptl_crystal_size_min .10
_refine_diff_density_max .25
_refine_diff_density_min -.26
_refine_ls_extinction_method none
_refine_ls_goodness_of_fit_ref .824
_refine_ls_hydrogen_treatment mixed
_refine_ls_matrix_type full
_refine_ls_number_parameters 73
_refine_ls_number_reflns 1235
_refine_ls_number_restraints 0
_refine_ls_restrained_S_all .824
_refine_ls_R_factor_all .048
_refine_ls_R_factor_gt .036
_refine_ls_shift/su_max <0.001
_refine_ls_shift/su_mean <0.001
_refine_ls_structure_factor_coef Fsqd
_refine_ls_weighting_details 'w = 1/[\s^2^(Fo^2^)+(0.0755P)^2^+0.3034P] where P=(Fo^2^+2Fc^2^)/3'
_refine_ls_weighting_scheme calc
_refine_ls_wR_factor_ref .105
_reflns_number_gt 982
_reflns_number_total 1235
_reflns_threshold_expression I>2\s(I)
_cod_data_source_file gg1069.cif
_cod_data_source_block I
_cod_depositor_comments
;
The following automatic conversions were performed:

'_chemical_melting_point' value '497-499 K' was changed to
'498.0(10)' - the average value was taken and precision was
estimated.

Automatic conversion script
Id: cif_fix_values 1646 2011-03-28 12:23:43Z adriana 

The following automatic conversions were performed:

'_chemical_melting_point' value '497-499 K' was changed to
'498.0(10)' - the average value was taken and precision was
estimated.

Automatic conversion script
Id: cif_fix_values 1715 2011-07-08 13:25:40Z adriana 
;
_cod_original_cell_volume 540.34(18)
_cod_original_sg_symbol_H-M 'P 21/n'
_cod_database_code 2012267
_cod_database_fobs_code 2012267

loop_
_symmetry_equiv_pos_as_xyz
'x, y, z'
'-x+1/2, y+1/2, -z+1/2'
'-x, -y, -z'
'x-1/2, -y-1/2, z-1/2'

loop_
_atom_site_label
_atom_site_fract_x
_atom_site_fract_y
_atom_site_fract_z
_atom_site_U_iso_or_equiv
_atom_site_adp_type
_atom_site_calc_flag
_atom_site_refinement_flags
_atom_site_occupancy
_atom_site_disorder_assembly
_atom_site_disorder_group
_atom_site_type_symbol
S1 .82071(5) .07524(7) .54690(4) .0323(2) Uani d . 1 . . S
C2 .6881(2) .2817(3) .53423(17) .0310(4) Uani d . 1 . . C
N21 .7260(2) .4356(3) .62420(19) .0499(5) Uani d . 1 . . N
H21 .662(3) .520(4) .621(2) .048(7) Uiso d . 1 . . H
H22 .820(3) .428(3) .698(2) .041(6) Uiso d . 1 . . H
N3 .55033(17) .2699(2) .42772(15) .0308(4) Uani d . 1 . . N
N4 .54338(17) .0939(2) .35191(15) .0284(3) Uani d . 1 . . N
C5 .6724(2) -.0212(3) .39867(18) .0301(4) Uani d . 1 . . C
C51 .6949(3) -.2161(3) .3334(2) .0432(5) Uani d . 1 . . C
H51 .5944 -.2459 .2548 .054 Uiso calc R 1 . . H
H52 .7146 -.3263 .4014 .054 Uiso calc R 1 . . H
H53 .7906 -.2048 .3008 .054 Uiso calc R 1 . . H

loop_
_atom_site_aniso_label
_atom_site_aniso_U_11
_atom_site_aniso_U_22
_atom_site_aniso_U_33
_atom_site_aniso_U_12
_atom_site_aniso_U_13
_atom_site_aniso_U_23
S1 .0236(3) .0409(3) .0271(3) .00910(16) .00120(19) -.00123(17)
C2 .0238(8) .0392(10) .0258(9) .0066(7) .0025(7) -.0003(7)
N21 .0334(9) .0593(12) .0389(10) .0204(8) -.0123(8) -.0223(8)
N3 .0238(7) .0352(8) .0263(7) .0036(6) -.0015(6) -.0033(6)
N4 .0240(7) .0330(8) .0248(7) -.0009(5) .0036(6) -.0014(6)
C5 .0282(8) .0342(9) .0265(9) -.0009(7) .0074(7) .0014(7)
C51 .0423(11) .0376(11) .0460(11) .0017(8) .0095(9) -.0090(9)

loop_
_atom_type_symbol
_atom_type_description
_atom_type_scat_dispersion_real
_atom_type_scat_dispersion_imag
_atom_type_scat_source
C C .0033 .0016 'International Tables Vol C Tables 4.2.6.8 and 6.1.1.4'
H H .0000 .0000 'International Tables Vol C Tables 4.2.6.8 and 6.1.1.4'
N N .0061 .0033 'International Tables Vol C Tables 4.2.6.8 and 6.1.1.4'
S S .1246 .1234 'International Tables Vol C Tables 4.2.6.8 and 6.1.1.4'

loop_
_geom_angle_atom_site_label_1
_geom_angle_atom_site_label_2
_geom_angle_atom_site_label_3
_geom_angle
C2 S1 C5 87.34(8)
N3 C2 N21 124.35(16)
N3 C2 S1 113.21(13)
N21 C2 S1 122.44(13)
C2 N21 H21 120.4(18)
C2 N21 H22 118.9(13)
H21 N21 H22 120(2)
C2 N3 N4 112.12(14)
C5 N4 N3 114.17(15)
N4 C5 C51 124.04(17)
N4 C5 S1 113.15(14)
C51 C5 S1 122.80(14)
C5 C51 H51 109.5
C5 C51 H52 109.5
H51 C51 H52 109.5
C5 C51 H53 109.5
H51 C51 H53 109.5
H52 C51 H53 109.5

loop_
_geom_bond_atom_site_label_1
_geom_bond_atom_site_label_2
_geom_bond_site_symmetry_2
_geom_bond_distance
_geom_bond_publ_flag
S1 C2 . 1.7418(17) ?
S1 C5 . 1.7407(18) ?
C2 N3 . 1.312(2) ?
C2 N21 . 1.334(2) ?
N21 H21 . .77(3) ?
N21 H22 . .90(2) ?
N3 N4 . 1.383(2) ?
N4 C5 . 1.288(2) ?
C5 C51 . 1.486(3) ?
C51 H51 . .98 ?
C51 H52 . .98 ?
C51 H53 . .98 ?

loop_
_geom_hbond_atom_site_label_D
_geom_hbond_atom_site_label_H
_geom_hbond_atom_site_label_A
_geom_hbond_site_symmetry_A
_geom_hbond_distance_DH
_geom_hbond_distance_HA
_geom_hbond_distance_DA
_geom_hbond_angle_DHA
_geom_hbond_publ_flag
N21 H21 N3 3_666 .77(3) 2.20(3) 2.954(2) 169(2) yes
N21 H22 N4 4_666 .90(2) 2.03(2) 2.933(3) 174(2) yes

loop_
_geom_torsion_atom_site_label_1
_geom_torsion_atom_site_label_2
_geom_torsion_atom_site_label_3
_geom_torsion_atom_site_label_4
_geom_torsion
C5 S1 C2 N3 -.26(14)
C5 S1 C2 N21 -179.65(19)
N21 C2 N3 N4 -179.95(18)
S1 C2 N3 N4 .66(19)
C2 N3 N4 C5 -.9(2)
N3 N4 C5 C51 -178.86(17)
N3 N4 C5 S1 .67(19)
C2 S1 C5 N4 -.24(14)
C2 S1 C5 C51 179.29(17)

loop_
_cod_related_entry_id
_cod_related_entry_database
_cod_related_entry_code
1 ChemSpider 60308
